data_2016605
loop_
_publ_author_name
'Pruka\/la, Wies\/law'
'Pruka\/la, Dorota'
'Kubicki, Maciej'

_publ_section_title
;
 Isomorphism in
 1-(2-halidobenzyl)-4-[(<i>E</i>)-2-(3-hydroxyphenyl)ethenyl]pyridinium
 halide hemihydrates (halide = Cl, Br)
;
_journal_coeditor_code LN3095
_journal_issue 5
_journal_name_full 'Acta Crystallographica Section C'
_journal_page_first o269
_journal_page_last o271
_journal_paper_doi 10.1107/S0108270108009037
_journal_volume 64
_journal_year 2008
_chemical_formula_iupac 'C20 H17 Br N O + , Br - , 0.5H2 O'
_chemical_formula_moiety 'C20 H17 Br N O + , Br - , 0.5H2 O'
_chemical_formula_sum 'C20 H18 Br2 N O1.5'
_chemical_formula_weight 456.17
_chemical_name_systematic
;
1-(2-bromobenzyl)-4-[(E)-2-(3-hydroxyphenyl)ethenyl]pyridinium bromide
hemihydrate
;
_space_group_IT_number 15
_symmetry_cell_setting monoclinic
_symmetry_space_group_name_Hall '-I 2ya'
_symmetry_space_group_name_H-M 'I 1 2/a 1'
_atom_sites_solution_hydrogens geom
_atom_sites_solution_primary direct
_atom_sites_solution_secondary difmap
_audit_creation_method SHELXL97
_cell_angle_alpha 90.00
_cell_angle_beta 92.879(4)
_cell_angle_gamma 90.00
_cell_formula_units_Z 8
_cell_length_a 15.6975(8)
_cell_length_b 13.5505(7)
_cell_length_c 17.2562(10)
_cell_measurement_reflns_used 6672
_cell_measurement_temperature 294.0(10)
_cell_measurement_theta_max 25
_cell_measurement_theta_min 3
_cell_volume 3665.9(3)
_computing_cell_refinement 'CrysAlis RED (Oxford Diffraction, 2007)'
_computing_data_collection 'CrysAlis CCD (Oxford Diffraction, 2007)'
_computing_data_reduction 'CrysAlis RED (Oxford Diffraction, 2007)'
_computing_molecular_graphics 'XP (Siemens, 1989)'
_computing_publication_material 'SHELXL97 (Sheldrick, 2008)'
_computing_structure_refinement 'SHELXL97 (Sheldrick, 2008)'
_computing_structure_solution 'SHELXS97 (Sheldrick, 2008)'
_diffrn_ambient_temperature 294.0(10)
_diffrn_measured_fraction_theta_full 0.999
_diffrn_measured_fraction_theta_max 0.999
_diffrn_measurement_device_type 'Kuma KM4 CCD area-detector'
_diffrn_measurement_method \w
_diffrn_radiation_monochromator graphite
_diffrn_radiation_source 'fine-focus sealed tube'
_diffrn_radiation_type MoK\a
_diffrn_radiation_wavelength 0.71073
_diffrn_reflns_av_R_equivalents 0.0256
_diffrn_reflns_av_sigmaI/netI 0.0297
_diffrn_reflns_limit_h_max 18
_diffrn_reflns_limit_h_min -19
_diffrn_reflns_limit_k_max 16
_diffrn_reflns_limit_k_min -16
_diffrn_reflns_limit_l_max 20
_diffrn_reflns_limit_l_min -20
_diffrn_reflns_number 16057
_diffrn_reflns_theta_full 25.00
_diffrn_reflns_theta_max 25.50
_diffrn_reflns_theta_min 2.60
_exptl_absorpt_coefficient_mu 4.432
_exptl_absorpt_correction_T_max 0.412
_exptl_absorpt_correction_T_min 0.186
_exptl_absorpt_correction_type multi-scan
_exptl_absorpt_process_details 'CrysAlis RED; Oxford Diffraction, 2007)'
_exptl_crystal_colour colourless
_exptl_crystal_density_diffrn 1.653
_exptl_crystal_density_method 'not measured'
_exptl_crystal_description block
_exptl_crystal_F_000 1816
_exptl_crystal_size_max 0.4
_exptl_crystal_size_mid 0.2
_exptl_crystal_size_min 0.2
_refine_diff_density_max 0.341
_refine_diff_density_min -0.493
_refine_ls_extinction_method none
_refine_ls_goodness_of_fit_ref 1.068
_refine_ls_hydrogen_treatment mixed
_refine_ls_matrix_type full
_refine_ls_number_parameters 225
_refine_ls_number_reflns 3406
_refine_ls_number_restraints 1
_refine_ls_restrained_S_all 1.069
_refine_ls_R_factor_all 0.0575
_refine_ls_R_factor_gt 0.0280
_refine_ls_shift/su_max 0.001
_refine_ls_shift/su_mean 0.000
_refine_ls_structure_factor_coef Fsqd
_refine_ls_weighting_details 'calc w = 1/[\s^2^(Fo^2^)+(0.0350P)^2^] where P=(Fo^2^+2Fc^2^)/3'
_refine_ls_weighting_scheme calc
_refine_ls_wR_factor_gt 0.0650
_refine_ls_wR_factor_ref 0.0744
_reflns_number_gt 2132
_reflns_number_total 3406
_reflns_threshold_expression I>2\s(I)
_cod_data_source_file ln3095.cif
_cod_data_source_block II
_cod_original_sg_symbol_H-M 'I 2/a'
_cod_original_formula_sum 'C20 H18 Br2 N O1.50'
_cod_database_code 2016605
_cod_database_fobs_code 2016605

loop_
_symmetry_equiv_pos_as_xyz
'x, y, z'
'-x+1/2, y, -z'
'x+1/2, y+1/2, z+1/2'
'-x+1, y+1/2, -z+1/2'
'-x, -y, -z'
'x-1/2, -y, z'
'-x+1/2, -y+1/2, -z+1/2'
'x, -y+1/2, z+1/2'

loop_
_atom_site_type_symbol
_atom_site_label
_atom_site_fract_x
_atom_site_fract_y
_atom_site_fract_z
_atom_site_U_iso_or_equiv
_atom_site_adp_type
_atom_site_calc_flag
_atom_site_refinement_flags
_atom_site_occupancy
O O1W 0.7500 0.3473(3) 0.5000 0.0862(11) Uani d SD 1
H H1WA 0.716(2) 0.314(2) 0.527(2) 0.103 Uiso d D 1
C C1 0.78943(18) 0.62299(19) 0.10153(15) 0.0398(7) Uani d . 1
Br Br1 0.72086(2) 0.73495(2) 0.11863(2) 0.06630(14) Uani d . 1
C C2 0.87273(19) 0.6386(2) 0.08250(16) 0.0496(8) Uani d . 1
H H2 0.8936 0.7025 0.0780 0.059 Uiso calc R 1
C C3 0.92471(19) 0.5589(2) 0.07024(17) 0.0537(8) Uani d . 1
H H3 0.9809 0.5688 0.0574 0.064 Uiso calc R 1
C C4 0.8938(2) 0.4651(2) 0.07685(17) 0.0550(9) Uani d . 1
H H4 0.9292 0.4114 0.0686 0.066 Uiso calc R 1
C C5 0.81087(19) 0.4497(2) 0.09559(16) 0.0479(8) Uani d . 1
H H5 0.7905 0.3856 0.0998 0.058 Uiso calc R 1
C C6 0.75707(17) 0.52886(19) 0.10828(15) 0.0383(7) Uani d . 1
C C7 0.66525(17) 0.5093(2) 0.12722(15) 0.0449(7) Uani d . 1
H H7A 0.6283 0.5553 0.0985 0.054 Uiso calc R 1
H H7B 0.6495 0.4431 0.1107 0.054 Uiso calc R 1
N N8 0.65187(14) 0.51971(15) 0.21181(13) 0.0393(6) Uani d . 1
C C9 0.59476(19) 0.5856(2) 0.23682(18) 0.0478(8) Uani d . 1
H H9 0.5640 0.6245 0.2010 0.057 Uiso calc R 1
C C10 0.58173(18) 0.5957(2) 0.31365(17) 0.0480(8) Uani d . 1
H H10 0.5421 0.6414 0.3296 0.058 Uiso calc R 1
C C11 0.62700(17) 0.53840(19) 0.36921(17) 0.0392(7) Uani d . 1
C C12 0.68337(18) 0.4692(2) 0.34086(17) 0.0438(7) Uani d . 1
H H12 0.7138 0.4280 0.3753 0.053 Uiso calc R 1
C C13 0.69427(17) 0.4614(2) 0.26331(17) 0.0453(8) Uani d . 1
H H13 0.7320 0.4145 0.2457 0.054 Uiso calc R 1
C C14 0.61770(18) 0.5473(2) 0.45234(17) 0.0455(7) Uani d . 1
H H14 0.6550 0.5111 0.4849 0.055 Uiso d R 1
C C15 0.56028(17) 0.60282(19) 0.48545(16) 0.0425(7) Uani d . 1
H H15 0.5231 0.6382 0.4522 0.051 Uiso d R 1
C C16 0.54906(17) 0.61448(18) 0.56835(16) 0.0386(7) Uani d . 1
C C17 0.48876(18) 0.68242(19) 0.59130(16) 0.0442(7) Uani d . 1
H H17 0.4571 0.7182 0.5539 0.053 Uiso calc R 1
C C18 0.47529(18) 0.6973(2) 0.66915(17) 0.0449(7) Uani d . 1
O O18 0.41565(15) 0.76524(13) 0.68744(13) 0.0649(6) Uani d . 1
H H18 0.4067 0.7611 0.7337 0.078 Uiso calc R 1
C C19 0.52132(19) 0.6443(2) 0.72476(17) 0.0488(8) Uani d . 1
H H19 0.5127 0.6546 0.7771 0.059 Uiso calc R 1
C C20 0.58073(19) 0.5755(2) 0.70249(18) 0.0545(8) Uani d . 1
H H20 0.6116 0.5392 0.7401 0.065 Uiso calc R 1
C C21 0.59442(17) 0.5604(2) 0.62496(18) 0.0475(8) Uani d . 1
H H21 0.6342 0.5138 0.6106 0.057 Uiso calc R 1
Br Br2 0.37663(3) 0.75723(2) 0.86960(2) 0.06969(15) Uani d . 1

loop_
_atom_site_aniso_label
_atom_site_aniso_U_11
_atom_site_aniso_U_22
_atom_site_aniso_U_33
_atom_site_aniso_U_12
_atom_site_aniso_U_13
_atom_site_aniso_U_23
O1W 0.106(3) 0.080(3) 0.075(3) 0.000 0.030(2) 0.000
C1 0.0460(18) 0.0371(15) 0.0363(17) 0.0054(13) 0.0023(14) 0.0008(13)
Br1 0.0643(2) 0.04165(19) 0.0946(3) 0.00760(15) 0.0197(2) -0.00045(17)
C2 0.052(2) 0.0497(18) 0.047(2) -0.0071(15) 0.0077(16) 0.0035(15)
C3 0.0426(19) 0.075(2) 0.045(2) 0.0048(17) 0.0106(15) 0.0051(17)
C4 0.058(2) 0.055(2) 0.053(2) 0.0173(17) 0.0129(17) 0.0046(16)
C5 0.058(2) 0.0416(17) 0.0453(19) 0.0048(14) 0.0123(16) 0.0036(14)
C6 0.0411(17) 0.0444(17) 0.0294(16) 0.0004(14) 0.0028(13) 0.0002(13)
C7 0.050(2) 0.0460(17) 0.0392(18) -0.0074(14) 0.0020(14) -0.0049(14)
N8 0.0386(14) 0.0395(13) 0.0403(15) -0.0049(11) 0.0048(12) 0.0003(11)
C9 0.0479(19) 0.0449(17) 0.050(2) 0.0073(14) 0.0023(15) 0.0065(15)
C10 0.049(2) 0.0469(17) 0.049(2) 0.0059(14) 0.0090(16) -0.0049(15)
C11 0.0368(17) 0.0389(15) 0.0422(18) -0.0082(13) 0.0052(14) -0.0007(14)
C12 0.0426(18) 0.0461(17) 0.0427(19) -0.0013(14) 0.0013(15) 0.0072(14)
C13 0.0409(18) 0.0413(16) 0.054(2) 0.0011(13) 0.0076(16) 0.0022(15)
C14 0.0431(18) 0.0485(17) 0.0452(19) -0.0033(14) 0.0047(15) -0.0004(15)
C15 0.0446(18) 0.0374(15) 0.0452(19) -0.0090(13) -0.0001(14) 0.0010(14)
C16 0.0409(18) 0.0350(15) 0.0401(18) -0.0117(13) 0.0034(14) -0.0036(13)
C17 0.0534(19) 0.0386(16) 0.0407(19) -0.0032(14) 0.0015(15) 0.0011(13)
C18 0.0516(19) 0.0349(15) 0.048(2) -0.0037(14) 0.0036(16) 0.0003(14)
O18 0.0840(17) 0.0552(13) 0.0565(14) 0.0243(12) 0.0146(13) 0.0015(11)
C19 0.057(2) 0.0520(19) 0.0379(19) -0.0036(15) 0.0032(16) -0.0001(15)
C20 0.054(2) 0.064(2) 0.045(2) 0.0059(16) -0.0072(16) 0.0063(16)
C21 0.0403(19) 0.0485(18) 0.053(2) 0.0050(14) -0.0001(16) -0.0023(15)
Br2 0.0758(3) 0.0649(2) 0.0709(3) -0.01741(18) 0.0295(2) -0.01868(18)

loop_
_atom_type_symbol
_atom_type_description
_atom_type_scat_dispersion_real
_atom_type_scat_dispersion_imag
_atom_type_scat_source
C C 0.0033 0.0016 'International Tables Vol C Tables 4.2.6.8 and 6.1.1.4'
H H 0.0000 0.0000 'International Tables Vol C Tables 4.2.6.8 and 6.1.1.4'
N N 0.0061 0.0033 'International Tables Vol C Tables 4.2.6.8 and 6.1.1.4'
O O 0.0106 0.0060 'International Tables Vol C Tables 4.2.6.8 and 6.1.1.4'
Cl Cl 0.1484 0.1585 'International Tables Vol C Tables 4.2.6.8 and 6.1.1.4'

loop_
_geom_angle_atom_site_label_1
_geom_angle_atom_site_label_2
_geom_angle_atom_site_label_3
_geom_angle
C6 C1 C2 121.3(2)
C6 C1 Br1 120.9(2)
C2 C1 Br1 117.9(2)
C3 C2 C1 119.5(3)
C3 C2 H2 120.3
C1 C2 H2 120.3
C4 C3 C2 120.1(3)
C4 C3 H3 120.0
C2 C3 H3 120.0
C3 C4 C5 120.3(3)
C3 C4 H4 119.8
C5 C4 H4 119.8
C4 C5 C6 120.7(3)
C4 C5 H5 119.6
C6 C5 H5 119.6
C1 C6 C5 118.1(2)
C1 C6 C7 122.5(2)
C5 C6 C7 119.4(2)
N8 C7 C6 112.1(2)
N8 C7 H7A 109.2
C6 C7 H7A 109.2
N8 C7 H7B 109.2
C6 C7 H7B 109.2
H7A C7 H7B 107.9
C13 N8 C9 119.5(2)
C13 N8 C7 120.2(2)
C9 N8 C7 120.2(2)
N8 C9 C10 120.9(3)
N8 C9 H9 119.6
C10 C9 H9 119.6
C9 C10 C11 121.1(3)
C9 C10 H10 119.4
C11 C10 H10 119.4
C12 C11 C10 116.2(3)
C12 C11 C14 119.9(3)
C10 C11 C14 123.9(3)
C13 C12 C11 120.7(3)
C13 C12 H12 119.7
C11 C12 H12 119.7
N8 C13 C12 121.5(3)
N8 C13 H13 119.2
C12 C13 H13 119.2
C15 C14 C11 125.2(3)
C15 C14 H14 117.4
C11 C14 H14 117.4
C14 C15 C16 127.0(3)
C14 C15 H15 116.5
C16 C15 H15 116.5
C21 C16 C17 118.7(3)
C21 C16 C15 123.3(3)
C17 C16 C15 117.9(3)
C18 C17 C16 120.8(3)
C18 C17 H17 119.6
C16 C17 H17 119.6
O18 C18 C19 122.3(3)
O18 C18 C17 117.6(3)
C19 C18 C17 120.0(3)
C18 O18 H18 109.5
C18 C19 C20 119.7(3)
C18 C19 H19 120.2
C20 C19 H19 120.2
C21 C20 C19 120.5(3)
C21 C20 H20 119.7
C19 C20 H20 119.7
C20 C21 C16 120.2(3)
C20 C21 H21 119.9
C16 C21 H21 119.9

loop_
_geom_bond_atom_site_label_1
_geom_bond_atom_site_label_2
_geom_bond_distance
O1W H1WA 0.855(10)
C1 C6 1.380(3)
C1 C2 1.380(4)
C1 Br1 1.892(3)
C2 C3 1.377(4)
C2 H2 0.9300
C3 C4 1.367(4)
C3 H3 0.9300
C4 C5 1.373(4)
C4 H4 0.9300
C5 C6 1.389(4)
C5 H5 0.9300
C6 C7 1.517(3)
C7 N8 1.492(3)
C7 H7A 0.9700
C7 H7B 0.9700
N8 C13 1.341(3)
N8 C9 1.351(3)
C9 C10 1.359(4)
C9 H9 0.9300
C10 C11 1.399(4)
C10 H10 0.9300
C11 C12 1.395(4)
C11 C14 1.454(4)
C12 C13 1.362(4)
C12 H12 0.9300
C13 H13 0.9300
C14 C15 1.326(3)
C14 H14 0.9300
C15 C16 1.459(4)
C15 H15 0.9300
C16 C21 1.389(4)
C16 C17 1.392(4)
C17 C18 1.385(4)
C17 H17 0.9300
C18 O18 1.361(3)
C18 C19 1.374(4)
O18 H18 0.8200
C19 C20 1.387(4)
C19 H19 0.9300
C20 C21 1.381(4)
C20 H20 0.9300
C21 H21 0.9300

loop_
_geom_torsion_atom_site_label_1
_geom_torsion_atom_site_label_2
_geom_torsion_atom_site_label_3
_geom_torsion_atom_site_label_4
_geom_torsion
C6 C1 C2 C3 -0.2(4)
Br1 C1 C2 C3 179.5(2)
C1 C2 C3 C4 0.0(5)
C2 C3 C4 C5 0.1(5)
C3 C4 C5 C6 -0.1(5)
C2 C1 C6 C5 0.2(4)
Br1 C1 C6 C5 -179.5(2)
C2 C1 C6 C7 -178.5(3)
Br1 C1 C6 C7 1.8(4)
C4 C5 C6 C1 0.0(4)
C4 C5 C6 C7 178.7(3)
C1 C6 C7 N8 -80.0(3)
C5 C6 C7 N8 101.4(3)
C6 C7 N8 C13 -60.9(3)
C6 C7 N8 C9 121.4(3)
C13 N8 C9 C10 2.1(4)
C7 N8 C9 C10 179.8(2)
N8 C9 C10 C11 0.1(4)
C9 C10 C11 C12 -2.0(4)
C9 C10 C11 C14 178.4(3)
C10 C11 C12 C13 1.8(4)
C14 C11 C12 C13 -178.5(2)
C9 N8 C13 C12 -2.3(4)
C7 N8 C13 C12 180.0(2)
C11 C12 C13 N8 0.3(4)
C12 C11 C14 C15 -172.8(3)
C10 C11 C14 C15 6.8(4)
C11 C14 C15 C16 -179.5(2)
C14 C15 C16 C21 -5.7(4)
C14 C15 C16 C17 175.3(3)
C21 C16 C17 C18 1.3(4)
C15 C16 C17 C18 -179.7(2)
C16 C17 C18 O18 179.7(2)
C16 C17 C18 C19 -0.4(4)
O18 C18 C19 C20 179.4(3)
C17 C18 C19 C20 -0.5(4)
C18 C19 C20 C21 0.5(4)
C19 C20 C21 C16 0.4(4)
C17 C16 C21 C20 -1.2(4)
C15 C16 C21 C20 179.8(3)

loop_
_cod_related_entry_id
_cod_related_entry_database
_cod_related_entry_code
1 ChemSpider 30654102
